data_4037967
loop_
_publ_author_name
'Tendyck, Jonas C.'
'Kl\"ocker, Hans'
'Sch\"urmann, Lina'
'W\"urthwein, Ernst-Ulrich'
'Hepp, Alexander'
'Layh, Marcus'
'Uhl, Werner'

_publ_section_title
;
 Aspects of phosphaallene chemistry - heat induced formation of
 1,2-dihydrophosphetes by intramolecular nucleophilic aromatic
 substitution and photochemical generation of tricyclic phosphiranes.
;
_journal_name_full 'The Journal of organic chemistry'
_journal_paper_doi 10.1021/acs.joc.9b03056
_journal_year 2020
_chemical_formula_sum 'C29 H39 O P'
_chemical_formula_weight 434.57
_space_group_crystal_system monoclinic
_space_group_IT_number 14
_space_group_name_Hall '-P 2yn'
_space_group_name_H-M_alt 'P 1 21/n 1'
_atom_sites_solution_hydrogens geom
_audit_creation_method SHELXL-2014/7
_cell_angle_alpha 90
_cell_angle_beta 107.046(2)
_cell_angle_gamma 90
_cell_formula_units_Z 4
_cell_length_a 11.4170(4)
_cell_length_b 18.1860(6)
_cell_length_c 12.9321(4)
_cell_measurement_reflns_used 6822
_cell_measurement_temperature 100(2)
_cell_measurement_theta_max 29.998
_cell_measurement_theta_min 3.463
_cell_volume 2567.13(15)
_computing_cell_refinement 'Bruker SAINT+'
_computing_data_collection 'Bruker SMART'
_computing_data_reduction 'Bruker SHELXTL'
_computing_molecular_graphics 'Bruker SHELXTL'
_computing_publication_material 'Bruker SHELXTL'
_computing_structure_refinement 'SHELXL-2014/7 (Sheldrick, 2014)'
_computing_structure_solution 'SHELXS-2014 (Sheldrick, 2014)'
_diffrn_ambient_temperature 100(2)
_diffrn_measured_fraction_theta_full 0.997
_diffrn_measured_fraction_theta_max 0.992
_diffrn_measurement_device_type 'CCD area detector'
_diffrn_measurement_method 'omega scans'
_diffrn_radiation_type MoK\a
_diffrn_radiation_wavelength 0.71073
_diffrn_reflns_av_R_equivalents 0.0399
_diffrn_reflns_av_unetI/netI 0.0425
_diffrn_reflns_Laue_measured_fraction_full 0.997
_diffrn_reflns_Laue_measured_fraction_max 0.992
_diffrn_reflns_limit_h_max 16
_diffrn_reflns_limit_h_min -15
_diffrn_reflns_limit_k_max 23
_diffrn_reflns_limit_k_min -25
_diffrn_reflns_limit_l_max 17
_diffrn_reflns_limit_l_min -18
_diffrn_reflns_number 27782
_diffrn_reflns_point_group_measured_fraction_full 0.997
_diffrn_reflns_point_group_measured_fraction_max 0.992
_diffrn_reflns_theta_full 25.242
_diffrn_reflns_theta_max 30.129
_diffrn_reflns_theta_min 2.096
_diffrn_source microsource
_exptl_absorpt_coefficient_mu 0.125
_exptl_absorpt_correction_T_max 0.9144
_exptl_absorpt_correction_T_min 0.7299
_exptl_absorpt_correction_type empirical
_exptl_absorpt_process_details SADABS
_exptl_crystal_colour colourless
_exptl_crystal_density_diffrn 1.124
_exptl_crystal_description plate
_exptl_crystal_F_000 944
_exptl_crystal_size_max 0.120
_exptl_crystal_size_mid 0.120
_exptl_crystal_size_min 0.080
_refine_diff_density_max 0.430
_refine_diff_density_min -0.258
_refine_diff_density_rms 0.056
_refine_ls_extinction_method none
_refine_ls_goodness_of_fit_ref 1.044
_refine_ls_hydrogen_treatment constr
_refine_ls_matrix_type full
_refine_ls_number_parameters 290
_refine_ls_number_reflns 7526
_refine_ls_number_restraints 0
_refine_ls_restrained_S_all 1.044
_refine_ls_R_factor_all 0.0686
_refine_ls_R_factor_gt 0.0481
_refine_ls_shift/su_max 0.000
_refine_ls_shift/su_mean 0.000
_refine_ls_structure_factor_coef Fsqd
_refine_ls_weighting_details 'w=1/[\s^2^(Fo^2^)+(0.0593P)^2^+0.8598P] where P=(Fo^2^+2Fc^2^)/3'
_refine_ls_weighting_scheme calc
_refine_ls_wR_factor_gt 0.1152
_refine_ls_wR_factor_ref 0.1259
_reflns_Friedel_coverage 0.000
_reflns_number_gt 5790
_reflns_number_total 7526
_reflns_threshold_expression 'I > 2\s(I)'
_cod_data_source_file jo9b03056_si_001.cif
_cod_data_source_block sad_a_compound_4c
_cod_original_sg_symbol_H-M 'P 21/n'
_cod_database_code 4037967
_shelx_shelxl_version_number 2014/7
_shelx_space_group_comment
;
The symmetry employed for this shelxl refinement is uniquely defined
by the following loop, which should always be used as a source of
symmetry information in preference to the above space-group names.
They are only intended as comments.
;
_shelx_estimated_absorpt_t_min 0.985
_shelx_estimated_absorpt_t_max 0.990

loop_
_space_group_symop_operation_xyz
'x, y, z'
'-x+1/2, y+1/2, -z+1/2'
'-x, -y, -z'
'x-1/2, -y-1/2, z-1/2'

loop_
_atom_site_label
_atom_site_type_symbol
_atom_site_fract_x
_atom_site_fract_y
_atom_site_fract_z
_atom_site_U_iso_or_equiv
_atom_site_adp_type
_atom_site_occupancy
_atom_site_site_symmetry_order
_atom_site_calc_flag
_atom_site_refinement_flags_posn
_atom_site_refinement_flags_adp
_atom_site_refinement_flags_occupancy
_atom_site_disorder_assembly
_atom_site_disorder_group
P1 P 0.32814(3) 0.64566(2) 0.38029(3) 0.01714(9) Uani 1 1 d . . . . .
C1 C 0.29060(11) 0.55367(8) 0.42750(10) 0.0172(3) Uani 1 1 d . . . . .
C2 C 0.25266(12) 0.48783(8) 0.38579(10) 0.0182(3) Uani 1 1 d . . . . .
H2 H 0.2367 0.4532 0.4350 0.022 Uiso 1 1 calc R U . . .
C3 C 0.23141(12) 0.46020(8) 0.27156(11) 0.0194(3) Uani 1 1 d . . . . .
C31 C 0.32042(14) 0.39598(9) 0.27711(12) 0.0269(3) Uani 1 1 d . . . . .
H31A H 0.4049 0.4135 0.3064 0.032 Uiso 1 1 calc R U . . .
H31B H 0.3087 0.3761 0.2043 0.032 Uiso 1 1 calc R U . . .
H31C H 0.3045 0.3574 0.3241 0.032 Uiso 1 1 calc R U . . .
C32 C 0.25207(14) 0.51879(9) 0.19443(11) 0.0262(3) Uani 1 1 d . . . . .
H32A H 0.1966 0.5603 0.1923 0.031 Uiso 1 1 calc R U . . .
H32B H 0.2358 0.4978 0.1218 0.031 Uiso 1 1 calc R U . . .
H32C H 0.3371 0.5359 0.2196 0.031 Uiso 1 1 calc R U . . .
C33 C 0.09940(13) 0.43187(9) 0.23023(12) 0.0261(3) Uani 1 1 d . . . . .
H33A H 0.0857 0.3946 0.2802 0.031 Uiso 1 1 calc R U . . .
H33B H 0.0858 0.4101 0.1584 0.031 Uiso 1 1 calc R U . . .
H33C H 0.0424 0.4728 0.2257 0.031 Uiso 1 1 calc R U . . .
C4 C 0.35184(11) 0.65426(7) 0.52770(10) 0.0162(2) Uani 1 1 d . . . . .
C5 C 0.38110(11) 0.70367(7) 0.61430(10) 0.0159(2) Uani 1 1 d . . . . .
C51 C 0.41394(12) 0.78391(7) 0.59966(11) 0.0191(3) Uani 1 1 d . . . . .
C511 C 0.52205(14) 0.78696(9) 0.55235(14) 0.0293(3) Uani 1 1 d . . . . .
H51A H 0.5427 0.8384 0.5433 0.035 Uiso 1 1 calc R U . . .
H51B H 0.4997 0.7622 0.4819 0.035 Uiso 1 1 calc R U . . .
H51C H 0.5930 0.7622 0.6015 0.035 Uiso 1 1 calc R U . . .
C512 C 0.30211(14) 0.82152(8) 0.52115(12) 0.0264(3) Uani 1 1 d . . . . .
H51D H 0.3230 0.8724 0.5086 0.032 Uiso 1 1 calc R U . . .
H51E H 0.2337 0.8214 0.5525 0.032 Uiso 1 1 calc R U . . .
H51F H 0.2784 0.7948 0.4523 0.032 Uiso 1 1 calc R U . . .
C513 C 0.44910(14) 0.82649(8) 0.70621(12) 0.0265(3) Uani 1 1 d . . . . .
H51G H 0.5201 0.8030 0.7572 0.032 Uiso 1 1 calc R U . . .
H51H H 0.3800 0.8265 0.7367 0.032 Uiso 1 1 calc R U . . .
H51I H 0.4698 0.8772 0.6930 0.032 Uiso 1 1 calc R U . . .
C6 C 0.37500(11) 0.67481(7) 0.71292(10) 0.0168(3) Uani 1 1 d . . . . .
H6 H 0.3952 0.7064 0.7742 0.020 Uiso 1 1 calc R U . . .
C7 C 0.34071(11) 0.60166(7) 0.72713(10) 0.0164(2) Uani 1 1 d . . . . .
C71 C 0.33661(12) 0.57724(8) 0.83973(11) 0.0199(3) Uani 1 1 d . . . . .
C711 C 0.30528(16) 0.49569(9) 0.84276(12) 0.0290(3) Uani 1 1 d . . . . .
H71A H 0.2259 0.4859 0.7895 0.035 Uiso 1 1 calc R U . . .
H71B H 0.3010 0.4828 0.9152 0.035 Uiso 1 1 calc R U . . .
H71C H 0.3688 0.4661 0.8255 0.035 Uiso 1 1 calc R U . . .
C712 C 0.46154(14) 0.59154(9) 0.92327(12) 0.0267(3) Uani 1 1 d . . . . .
H71D H 0.5250 0.5635 0.9035 0.032 Uiso 1 1 calc R U . . .
H71E H 0.4584 0.5762 0.9950 0.032 Uiso 1 1 calc R U . . .
H71F H 0.4808 0.6441 0.9245 0.032 Uiso 1 1 calc R U . . .
C713 C 0.23835(14) 0.62161(9) 0.87154(12) 0.0269(3) Uani 1 1 d . . . . .
H71G H 0.2586 0.6741 0.8735 0.032 Uiso 1 1 calc R U . . .
H71H H 0.2351 0.6059 0.9431 0.032 Uiso 1 1 calc R U . . .
H71I H 0.1585 0.6133 0.8183 0.032 Uiso 1 1 calc R U . . .
C8 C 0.30980(12) 0.55437(8) 0.63831(10) 0.0180(3) Uani 1 1 d . . . . .
H8 H 0.2853 0.5051 0.6449 0.022 Uiso 1 1 calc R U . . .
C9 C 0.31609(11) 0.58199(7) 0.53946(10) 0.0167(3) Uani 1 1 d . . . . .
C10 C 0.48462(12) 0.62805(8) 0.37722(11) 0.0203(3) Uani 1 1 d . . . . .
H10 H 0.5318 0.5960 0.4316 0.024 Uiso 1 1 calc R U . . .
C11 C 0.54108(12) 0.65467(8) 0.30789(11) 0.0203(3) Uani 1 1 d . . . . .
H11 H 0.6238 0.6393 0.3221 0.024 Uiso 1 1 calc R U . . .
C12 C 0.49771(12) 0.70352(8) 0.21357(11) 0.0193(3) Uani 1 1 d . . . . .
C13 C 0.37446(12) 0.71414(8) 0.15331(11) 0.0216(3) Uani 1 1 d . . . . .
H13 H 0.3120 0.6868 0.1710 0.026 Uiso 1 1 calc R U . . .
C14 C 0.34314(12) 0.76381(8) 0.06868(11) 0.0216(3) Uani 1 1 d . . . . .
H14 H 0.2595 0.7701 0.0287 0.026 Uiso 1 1 calc R U . . .
C15 C 0.43304(13) 0.80474(8) 0.04150(11) 0.0208(3) Uani 1 1 d . . . . .
O1 O 0.39225(9) 0.85454(6) -0.04067(8) 0.0266(2) Uani 1 1 d . . . . .
C18 C 0.48110(15) 0.90578(9) -0.05486(13) 0.0305(3) Uani 1 1 d . . . . .
H18A H 0.5205 0.9303 0.0141 0.037 Uiso 1 1 calc R U . . .
H18B H 0.4407 0.9426 -0.1089 0.037 Uiso 1 1 calc R U . . .
H18C H 0.5431 0.8796 -0.0795 0.037 Uiso 1 1 calc R U . . .
C16 C 0.55553(12) 0.79353(8) 0.09718(12) 0.0227(3) Uani 1 1 d . . . . .
H16 H 0.6178 0.8202 0.0783 0.027 Uiso 1 1 calc R U . . .
C17 C 0.58548(12) 0.74271(8) 0.18104(12) 0.0222(3) Uani 1 1 d . . . . .
H17 H 0.6695 0.7343 0.2178 0.027 Uiso 1 1 calc R U . . .

loop_
_atom_site_aniso_label
_atom_site_aniso_U_11
_atom_site_aniso_U_22
_atom_site_aniso_U_33
_atom_site_aniso_U_23
_atom_site_aniso_U_13
_atom_site_aniso_U_12
P1 0.01605(16) 0.02014(17) 0.01583(16) 0.00105(13) 0.00560(12) 0.00087(12)
C1 0.0154(6) 0.0209(6) 0.0155(6) 0.0011(5) 0.0050(5) 0.0012(5)
C2 0.0165(6) 0.0204(6) 0.0178(6) 0.0011(5) 0.0053(5) 0.0006(5)
C3 0.0180(6) 0.0216(7) 0.0182(6) -0.0029(5) 0.0047(5) -0.0015(5)
C31 0.0259(7) 0.0284(8) 0.0258(7) -0.0060(6) 0.0068(6) 0.0039(6)
C32 0.0323(8) 0.0286(8) 0.0179(6) -0.0026(6) 0.0077(6) -0.0040(6)
C33 0.0204(6) 0.0319(8) 0.0235(7) -0.0031(6) 0.0024(5) -0.0032(6)
C4 0.0132(5) 0.0196(6) 0.0161(6) 0.0018(5) 0.0049(4) 0.0015(4)
C5 0.0125(5) 0.0160(6) 0.0192(6) 0.0004(5) 0.0046(4) 0.0015(4)
C51 0.0185(6) 0.0173(6) 0.0225(6) 0.0005(5) 0.0077(5) -0.0003(5)
C511 0.0281(7) 0.0237(7) 0.0430(9) -0.0011(7) 0.0210(7) -0.0048(6)
C512 0.0274(7) 0.0203(7) 0.0300(7) 0.0054(6) 0.0061(6) 0.0033(6)
C513 0.0309(8) 0.0209(7) 0.0284(7) -0.0032(6) 0.0097(6) -0.0055(6)
C6 0.0136(5) 0.0190(6) 0.0169(6) -0.0015(5) 0.0033(4) 0.0011(5)
C7 0.0132(5) 0.0202(6) 0.0151(6) 0.0014(5) 0.0031(4) 0.0001(5)
C71 0.0210(6) 0.0221(7) 0.0154(6) 0.0020(5) 0.0034(5) -0.0022(5)
C711 0.0410(9) 0.0252(8) 0.0198(7) 0.0034(6) 0.0075(6) -0.0068(6)
C712 0.0254(7) 0.0314(8) 0.0191(6) 0.0046(6) 0.0000(5) -0.0010(6)
C713 0.0260(7) 0.0360(8) 0.0203(7) 0.0023(6) 0.0094(6) 0.0004(6)
C8 0.0176(6) 0.0178(6) 0.0185(6) 0.0008(5) 0.0050(5) -0.0002(5)
C9 0.0139(5) 0.0181(6) 0.0174(6) -0.0008(5) 0.0035(4) 0.0010(5)
C10 0.0174(6) 0.0231(7) 0.0200(6) -0.0006(5) 0.0049(5) 0.0017(5)
C11 0.0163(6) 0.0226(7) 0.0224(6) -0.0040(5) 0.0060(5) 0.0012(5)
C12 0.0180(6) 0.0216(7) 0.0200(6) -0.0049(5) 0.0082(5) -0.0012(5)
C13 0.0169(6) 0.0291(7) 0.0203(6) -0.0032(5) 0.0079(5) -0.0046(5)
C14 0.0156(6) 0.0306(7) 0.0190(6) -0.0025(5) 0.0059(5) -0.0019(5)
C15 0.0209(6) 0.0234(7) 0.0184(6) -0.0027(5) 0.0064(5) -0.0011(5)
O1 0.0229(5) 0.0325(6) 0.0242(5) 0.0054(4) 0.0066(4) -0.0023(4)
C18 0.0344(8) 0.0284(8) 0.0263(7) 0.0030(6) 0.0050(6) -0.0075(6)
C16 0.0181(6) 0.0263(7) 0.0255(7) -0.0010(6) 0.0093(5) -0.0040(5)
C17 0.0157(6) 0.0268(7) 0.0245(7) -0.0029(6) 0.0064(5) -0.0014(5)

loop_
_atom_type_symbol
_atom_type_description
_atom_type_scat_dispersion_real
_atom_type_scat_dispersion_imag
_atom_type_scat_source
C C 0.0033 0.0016 'International Tables Vol C Tables 4.2.6.8 and 6.1.1.4'
H H 0.0000 0.0000 'International Tables Vol C Tables 4.2.6.8 and 6.1.1.4'
O O 0.0106 0.0060 'International Tables Vol C Tables 4.2.6.8 and 6.1.1.4'
P P 0.1023 0.0942 'International Tables Vol C Tables 4.2.6.8 and 6.1.1.4'

loop_
_geom_angle_atom_site_label_1
_geom_angle_atom_site_label_2
_geom_angle_atom_site_label_3
_geom_angle
_geom_angle_site_symmetry_1
_geom_angle_site_symmetry_3
_geom_angle_publ_flag
C10 P1 C4 100.86(6) . . ?
C10 P1 C1 99.74(6) . . ?
C4 P1 C1 73.64(6) . . ?
C2 C1 C9 130.90(13) . . ?
C2 C1 P1 138.50(11) . . ?
C9 C1 P1 90.57(9) . . ?
C1 C2 C3 129.39(13) . . ?
C1 C2 H2 115.3 . . ?
C3 C2 H2 115.3 . . ?
C2 C3 C32 113.33(12) . . ?
C2 C3 C33 108.20(12) . . ?
C32 C3 C33 109.37(11) . . ?
C2 C3 C31 107.02(11) . . ?
C32 C3 C31 109.56(12) . . ?
C33 C3 C31 109.28(12) . . ?
C3 C31 H31A 109.5 . . ?
C3 C31 H31B 109.5 . . ?
H31A C31 H31B 109.5 . . ?
C3 C31 H31C 109.5 . . ?
H31A C31 H31C 109.5 . . ?
H31B C31 H31C 109.5 . . ?
C3 C32 H32A 109.5 . . ?
C3 C32 H32B 109.5 . . ?
H32A C32 H32B 109.5 . . ?
C3 C32 H32C 109.5 . . ?
H32A C32 H32C 109.5 . . ?
H32B C32 H32C 109.5 . . ?
C3 C33 H33A 109.5 . . ?
C3 C33 H33B 109.5 . . ?
H33A C33 H33B 109.5 . . ?
C3 C33 H33C 109.5 . . ?
H33A C33 H33C 109.5 . . ?
H33B C33 H33C 109.5 . . ?
C5 C4 C9 121.75(12) . . ?
C5 C4 P1 143.86(11) . . ?
C9 C4 P1 94.20(9) . . ?
C4 C5 C6 115.15(12) . . ?
C4 C5 C51 121.53(12) . . ?
C6 C5 C51 123.30(12) . . ?
C513 C51 C511 108.21(12) . . ?
C513 C51 C5 112.36(12) . . ?
C511 C51 C5 109.82(12) . . ?
C513 C51 C512 108.51(12) . . ?
C511 C51 C512 109.28(12) . . ?
C5 C51 C512 108.60(11) . . ?
C51 C511 H51A 109.5 . . ?
C51 C511 H51B 109.5 . . ?
H51A C511 H51B 109.5 . . ?
C51 C511 H51C 109.5 . . ?
H51A C511 H51C 109.5 . . ?
H51B C511 H51C 109.5 . . ?
C51 C512 H51D 109.5 . . ?
C51 C512 H51E 109.5 . . ?
H51D C512 H51E 109.5 . . ?
C51 C512 H51F 109.5 . . ?
H51D C512 H51F 109.5 . . ?
H51E C512 H51F 109.5 . . ?
C51 C513 H51G 109.5 . . ?
C51 C513 H51H 109.5 . . ?
H51G C513 H51H 109.5 . . ?
C51 C513 H51I 109.5 . . ?
H51G C513 H51I 109.5 . . ?
H51H C513 H51I 109.5 . . ?
C5 C6 C7 124.12(12) . . ?
C5 C6 H6 117.9 . . ?
C7 C6 H6 117.9 . . ?
C8 C7 C6 119.07(12) . . ?
C8 C7 C71 122.13(12) . . ?
C6 C7 C71 118.80(11) . . ?
C711 C71 C713 107.98(13) . . ?
C711 C71 C7 112.15(12) . . ?
C713 C71 C7 109.29(11) . . ?
C711 C71 C712 108.77(12) . . ?
C713 C71 C712 108.88(12) . . ?
C7 C71 C712 109.71(12) . . ?
C71 C711 H71A 109.5 . . ?
C71 C711 H71B 109.5 . . ?
H71A C711 H71B 109.5 . . ?
C71 C711 H71C 109.5 . . ?
H71A C711 H71C 109.5 . . ?
H71B C711 H71C 109.5 . . ?
C71 C712 H71D 109.5 . . ?
C71 C712 H71E 109.5 . . ?
H71D C712 H71E 109.5 . . ?
C71 C712 H71F 109.5 . . ?
H71D C712 H71F 109.5 . . ?
H71E C712 H71F 109.5 . . ?
C71 C713 H71G 109.5 . . ?
C71 C713 H71H 109.5 . . ?
H71G C713 H71H 109.5 . . ?
C71 C713 H71I 109.5 . . ?
H71G C713 H71I 109.5 . . ?
H71H C713 H71I 109.5 . . ?
C9 C8 C7 117.66(12) . . ?
C9 C8 H8 121.2 . . ?
C7 C8 H8 121.2 . . ?
C8 C9 C4 122.24(12) . . ?
C8 C9 C1 136.20(13) . . ?
C4 C9 C1 101.55(11) . . ?
C11 C10 P1 128.10(11) . . ?
C11 C10 H10 115.9 . . ?
P1 C10 H10 115.9 . . ?
C10 C11 C12 131.44(13) . . ?
C10 C11 H11 114.3 . . ?
C12 C11 H11 114.3 . . ?
C17 C12 C13 117.00(13) . . ?
C17 C12 C11 117.54(12) . . ?
C13 C12 C11 125.46(13) . . ?
C14 C13 C12 120.82(13) . . ?
C14 C13 H13 119.6 . . ?
C12 C13 H13 119.6 . . ?
C13 C14 C15 120.65(12) . . ?
C13 C14 H14 119.7 . . ?
C15 C14 H14 119.7 . . ?
O1 C15 C16 124.16(13) . . ?
O1 C15 C14 116.15(12) . . ?
C16 C15 C14 119.69(13) . . ?
C15 O1 C18 116.00(11) . . ?
O1 C18 H18A 109.5 . . ?
O1 C18 H18B 109.5 . . ?
H18A C18 H18B 109.5 . . ?
O1 C18 H18C 109.5 . . ?
H18A C18 H18C 109.5 . . ?
H18B C18 H18C 109.5 . . ?
C15 C16 C17 118.87(13) . . ?
C15 C16 H16 120.6 . . ?
C17 C16 H16 120.6 . . ?
C16 C17 C12 122.85(13) . . ?
C16 C17 H17 118.6 . . ?
C12 C17 H17 118.6 . . ?

loop_
_geom_bond_atom_site_label_1
_geom_bond_atom_site_label_2
_geom_bond_distance
_geom_bond_site_symmetry_2
_geom_bond_publ_flag
P1 C10 1.8269(14) . ?
P1 C4 1.8519(13) . ?
P1 C1 1.8730(14) . ?
C1 C2 1.3325(19) . ?
C1 C9 1.4829(18) . ?
C2 C3 1.5110(18) . ?
C2 H2 0.9500 . ?
C3 C32 1.524(2) . ?
C3 C33 1.5330(18) . ?
C3 C31 1.536(2) . ?
C31 H31A 0.9800 . ?
C31 H31B 0.9800 . ?
C31 H31C 0.9800 . ?
C32 H32A 0.9800 . ?
C32 H32B 0.9800 . ?
C32 H32C 0.9800 . ?
C33 H33A 0.9800 . ?
C33 H33B 0.9800 . ?
C33 H33C 0.9800 . ?
C4 C5 1.3977(18) . ?
C4 C9 1.3978(18) . ?
C5 C6 1.3996(19) . ?
C5 C51 1.5321(19) . ?
C51 C513 1.528(2) . ?
C51 C511 1.531(2) . ?
C51 C512 1.5391(19) . ?
C511 H51A 0.9800 . ?
C511 H51B 0.9800 . ?
C511 H51C 0.9800 . ?
C512 H51D 0.9800 . ?
C512 H51E 0.9800 . ?
C512 H51F 0.9800 . ?
C513 H51G 0.9800 . ?
C513 H51H 0.9800 . ?
C513 H51I 0.9800 . ?
C6 C7 1.4139(19) . ?
C6 H6 0.9500 . ?
C7 C8 1.3948(18) . ?
C7 C71 1.5362(19) . ?
C71 C711 1.529(2) . ?
C71 C713 1.533(2) . ?
C71 C712 1.5381(18) . ?
C711 H71A 0.9800 . ?
C711 H71B 0.9800 . ?
C711 H71C 0.9800 . ?
C712 H71D 0.9800 . ?
C712 H71E 0.9800 . ?
C712 H71F 0.9800 . ?
C713 H71G 0.9800 . ?
C713 H71H 0.9800 . ?
C713 H71I 0.9800 . ?
C8 C9 1.3947(19) . ?
C8 H8 0.9500 . ?
C10 C11 1.339(2) . ?
C10 H10 0.9500 . ?
C11 C12 1.472(2) . ?
C11 H11 0.9500 . ?
C12 C17 1.391(2) . ?
C12 C13 1.4078(18) . ?
C13 C14 1.383(2) . ?
C13 H13 0.9500 . ?
C14 C15 1.394(2) . ?
C14 H14 0.9500 . ?
C15 O1 1.3697(17) . ?
C15 C16 1.3875(19) . ?
O1 C18 1.4283(19) . ?
C18 H18A 0.9800 . ?
C18 H18B 0.9800 . ?
C18 H18C 0.9800 . ?
C16 C17 1.389(2) . ?
C16 H16 0.9500 . ?
C17 H17 0.9500 . ?

loop_
_geom_torsion_atom_site_label_1
_geom_torsion_atom_site_label_2
_geom_torsion_atom_site_label_3
_geom_torsion_atom_site_label_4
_geom_torsion
_geom_torsion_site_symmetry_1
_geom_torsion_site_symmetry_2
_geom_torsion_site_symmetry_3
_geom_torsion_site_symmetry_4
_geom_torsion_publ_flag
C10 P1 C1 C2 -82.15(16) . . . . ?
C4 P1 C1 C2 179.28(17) . . . . ?
C10 P1 C1 C9 99.76(8) . . . . ?
C4 P1 C1 C9 1.20(7) . . . . ?
C9 C1 C2 C3 -177.86(13) . . . . ?
P1 C1 C2 C3 4.7(2) . . . . ?
C1 C2 C3 C32 -2.9(2) . . . . ?
C1 C2 C3 C33 -124.38(15) . . . . ?
C1 C2 C3 C31 117.97(16) . . . . ?
C10 P1 C4 C5 87.26(17) . . . . ?
C1 P1 C4 C5 -175.66(18) . . . . ?
C10 P1 C4 C9 -98.36(9) . . . . ?
C1 P1 C4 C9 -1.28(8) . . . . ?
C9 C4 C5 C6 1.63(18) . . . . ?
P1 C4 C5 C6 175.03(13) . . . . ?
C9 C4 C5 C51 -176.86(12) . . . . ?
P1 C4 C5 C51 -3.5(2) . . . . ?
C4 C5 C51 C513 -176.96(12) . . . . ?
C6 C5 C51 C513 4.67(18) . . . . ?
C4 C5 C51 C511 -56.47(16) . . . . ?
C6 C5 C51 C511 125.17(14) . . . . ?
C4 C5 C51 C512 62.99(16) . . . . ?
C6 C5 C51 C512 -115.38(14) . . . . ?
C4 C5 C6 C7 -0.77(18) . . . . ?
C51 C5 C6 C7 177.68(12) . . . . ?
C5 C6 C7 C8 -0.45(19) . . . . ?
C5 C6 C7 C71 -179.42(12) . . . . ?
C8 C7 C71 C711 4.41(18) . . . . ?
C6 C7 C71 C711 -176.65(12) . . . . ?
C8 C7 C71 C713 -115.29(14) . . . . ?
C6 C7 C71 C713 63.65(15) . . . . ?
C8 C7 C71 C712 125.40(13) . . . . ?
C6 C7 C71 C712 -55.66(16) . . . . ?
C6 C7 C8 C9 0.83(18) . . . . ?
C71 C7 C8 C9 179.76(12) . . . . ?
C7 C8 C9 C4 0.01(19) . . . . ?
C7 C8 C9 C1 -178.58(14) . . . . ?
C5 C4 C9 C8 -1.3(2) . . . . ?
P1 C4 C9 C8 -177.42(11) . . . . ?
C5 C4 C9 C1 177.68(11) . . . . ?
P1 C4 C9 C1 1.58(10) . . . . ?
C2 C1 C9 C8 -1.1(3) . . . . ?
P1 C1 C9 C8 177.22(15) . . . . ?
C2 C1 C9 C4 -179.88(14) . . . . ?
P1 C1 C9 C4 -1.56(10) . . . . ?
C4 P1 C10 C11 -139.62(13) . . . . ?
C1 P1 C10 C11 145.33(13) . . . . ?
P1 C10 C11 C12 -1.5(2) . . . . ?
C10 C11 C12 C17 157.12(15) . . . . ?
C10 C11 C12 C13 -22.7(2) . . . . ?
C17 C12 C13 C14 -2.7(2) . . . . ?
C11 C12 C13 C14 177.22(14) . . . . ?
C12 C13 C14 C15 -0.3(2) . . . . ?
C13 C14 C15 O1 -177.45(13) . . . . ?
C13 C14 C15 C16 2.5(2) . . . . ?
C16 C15 O1 C18 -11.3(2) . . . . ?
C14 C15 O1 C18 168.60(13) . . . . ?
O1 C15 C16 C17 178.33(13) . . . . ?
C14 C15 C16 C17 -1.6(2) . . . . ?
C15 C16 C17 C12 -1.5(2) . . . . ?
C13 C12 C17 C16 3.6(2) . . . . ?
C11 C12 C17 C16 -176.29(13) . . . . ?
